data_2202843
loop_
_publ_author_name
'Britton, Doyle'

_publ_section_title
;
 Durenedimethanol
;
_journal_issue 8
_journal_name_full 'Acta Crystallographica Section E'
_journal_page_first o1089
_journal_page_last o1091
_journal_paper_doi 10.1107/S1600536803014223
_journal_volume 59
_journal_year 2003
_chemical_formula_iupac 'C12 H18 O2'
_chemical_formula_moiety 'C12 H18 O2'
_chemical_formula_sum 'C12 H18 O2'
_chemical_formula_weight 194.26
_chemical_name_common durenedimethanol
_chemical_name_systematic
;
2,3,5,6-tetramethyl-1,4-phenylenedimethanol
;
_space_group_IT_number 88
_symmetry_cell_setting tetragonal
_symmetry_space_group_name_Hall '-I 4ad'
_symmetry_space_group_name_H-M 'I 41/a :2'
_atom_sites_solution_hydrogens geom
_atom_sites_solution_primary direct
_atom_sites_solution_secondary difmap
_audit_creation_method 'SHELXTL-97 '
_cell_angle_alpha 90.00
_cell_angle_beta 90.00
_cell_angle_gamma 90.00
_cell_formula_units_Z 8
_cell_length_a 16.042(4)
_cell_length_b 16.042(4)
_cell_length_c 8.656(2)
_cell_measurement_reflns_used 3471
_cell_measurement_temperature 174(2)
_cell_measurement_theta_max 25.0
_cell_measurement_theta_min 2.5
_cell_volume 2227.6(9)
_computing_cell_refinement 'SAINT (Siemens, 1995)'
_computing_data_collection 'SMART (Siemens, 1995)'
_computing_data_reduction SAINT
_computing_molecular_graphics SHELXTL
_computing_publication_material SHELXTL
_computing_structure_refinement SHELXTL
_computing_structure_solution 'SHELXTL (Sheldrick, 1997)'
_diffrn_ambient_temperature 174(2)
_diffrn_measured_fraction_theta_full 0.999
_diffrn_measured_fraction_theta_max 0.999
_diffrn_measurement_device_type 'Siemens SMART area-detector'
_diffrn_measurement_method \w
_diffrn_radiation_monochromator graphite
_diffrn_radiation_source 'fine-focus sealed tube'
_diffrn_radiation_type MoK\a
_diffrn_radiation_wavelength 0.71073
_diffrn_reflns_av_R_equivalents 0.025
_diffrn_reflns_av_sigmaI/netI 0.017
_diffrn_reflns_limit_h_max 13
_diffrn_reflns_limit_h_min -19
_diffrn_reflns_limit_k_max 19
_diffrn_reflns_limit_k_min -18
_diffrn_reflns_limit_l_max 9
_diffrn_reflns_limit_l_min -10
_diffrn_reflns_number 5239
_diffrn_reflns_theta_full 25.06
_diffrn_reflns_theta_max 25.06
_diffrn_reflns_theta_min 2.54
_diffrn_standards_decay_% <1
_diffrn_standards_number 0
_exptl_absorpt_coefficient_mu 0.077
_exptl_absorpt_correction_T_max 0.98
_exptl_absorpt_correction_T_min 0.97
_exptl_absorpt_correction_type multi-scan
_exptl_absorpt_process_details '(SADABS; Sheldrick, 1996; Blessing, 1995)'
_exptl_crystal_colour colorless
_exptl_crystal_density_diffrn 1.159
_exptl_crystal_density_meas ?
_exptl_crystal_density_method 'not measured'
_exptl_crystal_description prism
_exptl_crystal_F_000 848
_exptl_crystal_size_max 0.38
_exptl_crystal_size_mid 0.22
_exptl_crystal_size_min 0.22
_refine_diff_density_max 0.16
_refine_diff_density_min -0.16
_refine_ls_extinction_method none
_refine_ls_goodness_of_fit_ref 1.13
_refine_ls_hydrogen_treatment mixed
_refine_ls_matrix_type full
_refine_ls_number_parameters 70
_refine_ls_number_reflns 990
_refine_ls_number_restraints 0
_refine_ls_restrained_S_all 1.13
_refine_ls_R_factor_all 0.050
_refine_ls_R_factor_gt 0.043
_refine_ls_shift/su_max 0.001
_refine_ls_shift/su_mean 0.000
_refine_ls_structure_factor_coef Fsqd
_refine_ls_weighting_details 'calc w = 1/[\s^2^(Fo^2^)+(0.040P)^2^+1.83P] where P = (Fo^2^+2Fc^2^)/3'
_refine_ls_weighting_scheme calc
_refine_ls_wR_factor_gt 0.101
_refine_ls_wR_factor_ref 0.104
_reflns_number_gt 871
_reflns_number_total 990
_reflns_threshold_expression 'I>2\s(I) '
_cod_data_source_file om6152.cif
_cod_data_source_block I
_cod_depositor_comments
;
The following automatic conversions were performed:

'_exptl_crystal_density_meas' value 'not measured' was changed to '?'
- the value is perceived as not measured.

Automatic conversion script
Id: cif_fix_values 3008 2015-01-20 13:52:24Z robertas 
;
_cod_original_sg_symbol_Hall '-I  4ad'
_cod_original_sg_symbol_H-M 'I 41/a'
_cod_database_code 2202843
_cod_database_fobs_code 2202843

loop_
_symmetry_equiv_pos_as_xyz
'x, y, z'
'-x+1/2, -y, z+1/2'
'-y+3/4, x+1/4, z+1/4'
'y+3/4, -x+3/4, z+3/4'
'x+1/2, y+1/2, z+1/2'
'-x+1, -y+1/2, z+1'
'-y+5/4, x+3/4, z+3/4'
'y+5/4, -x+5/4, z+5/4'
'-x, -y, -z'
'x-1/2, y, -z-1/2'
'y-3/4, -x-1/4, -z-1/4'
'-y-3/4, x-3/4, -z-3/4'
'-x+1/2, -y+1/2, -z+1/2'
'x, y+1/2, -z'
'y-1/4, -x+1/4, -z+1/4'
'-y-1/4, x-1/4, -z-1/4'

loop_
_atom_site_label
_atom_site_fract_x
_atom_site_fract_y
_atom_site_fract_z
_atom_site_U_iso_or_equiv
_atom_site_adp_type
_atom_site_calc_flag
_atom_site_refinement_flags
_atom_site_occupancy
_atom_site_disorder_assembly
_atom_site_disorder_group
_atom_site_type_symbol
O1 0.24536(7) 0.57226(7) 1.01908(13) 0.0349(3) Uani d . 1 . . O
C1 0.22445(9) 0.69735(9) 0.86954(17) 0.0273(4) Uani d . 1 . . C
C2 0.18753(9) 0.69072(9) 0.72350(18) 0.0301(4) Uani d . 1 . . C
C3 0.28809(9) 0.75530(9) 0.89553(17) 0.0285(4) Uani d . 1 . . C
C4 0.19336(10) 0.64436(10) 1.00204(18) 0.0346(4) Uani d . 1 . . C
H4A 0.1941 0.6773 1.0987 0.042 Uiso calc . 1 . . H
H4B 0.1352 0.6268 0.9819 0.042 Uiso calc . 1 . . H
C6 0.33110(12) 0.76037(12) 1.0506(2) 0.0456(5) Uani d . 1 . . C
H6A 0.3130 0.8109 1.1046 0.055 Uiso calc R 1 . . H
H6B 0.3916 0.7622 1.0353 0.055 Uiso calc R 1 . . H
H6C 0.3166 0.7113 1.1125 0.055 Uiso calc R 1 . . H
C5 0.12389(13) 0.62375(13) 0.6888(3) 0.0555(6) Uani d . 1 . . C
H5A 0.1346 0.6004 0.5861 0.067 Uiso calc R 1 . . H
H5B 0.0678 0.6480 0.6915 0.067 Uiso calc R 1 . . H
H5C 0.1280 0.5795 0.7664 0.067 Uiso calc R 1 . . H
H1 0.2254(13) 0.5450(13) 1.098(3) 0.054(6) Uiso d . 1 . . H

loop_
_atom_site_aniso_label
_atom_site_aniso_U_11
_atom_site_aniso_U_22
_atom_site_aniso_U_33
_atom_site_aniso_U_12
_atom_site_aniso_U_13
_atom_site_aniso_U_23
O1 0.0455(7) 0.0308(6) 0.0285(6) 0.0067(5) 0.0128(5) 0.0084(5)
C1 0.0304(8) 0.0264(7) 0.0250(8) 0.0037(6) 0.0072(6) 0.0031(6)
C2 0.0304(8) 0.0291(8) 0.0307(8) -0.0028(6) 0.0007(6) 0.0011(6)
C3 0.0336(8) 0.0281(8) 0.0239(8) 0.0025(6) -0.0012(6) -0.0002(6)
C4 0.0401(9) 0.0335(8) 0.0301(8) 0.0069(7) 0.0116(7) 0.0074(7)
C6 0.0595(12) 0.0459(10) 0.0315(9) -0.0017(9) -0.0116(9) 0.0030(8)
C5 0.0557(12) 0.0538(12) 0.0568(13) -0.0225(10) -0.0116(10) 0.0107(10)

loop_
_atom_type_symbol
_atom_type_description
_atom_type_scat_dispersion_real
_atom_type_scat_dispersion_imag
_atom_type_scat_source
C C 0.0033 0.0016 'International Tables Vol C Tables 4.2.6.8 and 6.1.1.4'
H H 0.0000 0.0000 'International Tables Vol C Tables 4.2.6.8 and 6.1.1.4'
O O 0.0106 0.0060 'International Tables Vol C Tables 4.2.6.8 and 6.1.1.4'

loop_
_geom_angle_atom_site_label_1
_geom_angle_atom_site_label_2
_geom_angle_atom_site_label_3
_geom_angle_site_symmetry_1
_geom_angle_site_symmetry_3
_geom_angle
C4 O1 H1 . . 105.8(13)
C3 C1 C2 . . 120.29(13)
C3 C1 C4 . . 119.48(14)
C2 C1 C4 . . 120.18(14)
C1 C2 C3 . 13_566 119.93(14)
C1 C2 C5 . . 121.24(14)
C3 C2 C5 13_566 . 118.78(15)
C1 C3 C2 . 13_566 119.73(14)
C1 C3 C6 . . 120.78(14)
C2 C3 C6 13_566 . 119.49(14)
O1 C4 C1 . . 109.86(12)
O1 C4 H4A . . 109.7
C1 C4 H4A . . 109.7
O1 C4 H4B . . 109.7
C1 C4 H4B . . 109.7
H4A C4 H4B . . 108.2
C3 C6 H6A . . 109.5
C3 C6 H6B . . 109.5
H6A C6 H6B . . 109.5
C3 C6 H6C . . 109.5
H6A C6 H6C . . 109.5
H6B C6 H6C . . 109.5
C2 C5 H5A . . 109.5
C2 C5 H5B . . 109.5
H5A C5 H5B . . 109.5
C2 C5 H5C . . 109.5
H5A C5 H5C . . 109.5
H5B C5 H5C . . 109.5

loop_
_geom_bond_atom_site_label_1
_geom_bond_atom_site_label_2
_geom_bond_site_symmetry_2
_geom_bond_distance
_geom_bond_publ_flag
O1 C4 . 1.434(2) ?
O1 H1 . 0.87(2) ?
C1 C3 . 1.399(2) ?
C1 C2 . 1.400(2) ?
C1 C4 . 1.512(2) ?
C2 C3 13_566 1.401(2) ?
C2 C5 . 1.512(2) ?
C3 C2 13_566 1.402(2) ?
C3 C6 . 1.512(2) ?
C4 H4A . 0.9900 ?
C4 H4B . 0.9900 ?
C6 H6A . 0.9800 ?
C6 H6B . 0.9800 ?
C6 H6C . 0.9800 ?
C5 H5A . 0.9800 ?
C5 H5B . 0.9800 ?
C5 H5C . 0.9800 ?

loop_
_geom_torsion_atom_site_label_1
_geom_torsion_atom_site_label_2
_geom_torsion_atom_site_label_3
_geom_torsion_atom_site_label_4
_geom_torsion_site_symmetry_4
_geom_torsion
C3 C1 C2 C3 13_566 -2.7(2)
C4 C1 C2 C3 13_566 174.78(14)
C3 C1 C2 C5 . 174.74(15)
C4 C1 C2 C5 . -7.8(2)
C2 C1 C3 C2 13_566 2.7(2)
C4 C1 C3 C2 13_566 -174.80(14)
C2 C1 C3 C6 . -177.21(15)
C4 C1 C3 C6 . 5.3(2)
C3 C1 C4 O1 . -84.95(17)
C2 C1 C4 O1 . 97.56(17)
C1 C2 C5 H5B . 101.7
C1 C3 C6 H6A . -107.3
